data_2240382
loop_
_publ_author_name
'Kim, Dae-Woong'
'Shin, Jong Won'
'Moon, Dohyun'

_publ_section_title
;
 Crystal structure of
 <i>trans</i>-(1,8-dibutyl-1,3,6,8,10,13-hexaazacyclotetradecane-\k^4^<i>N</i>^3^,<i>N</i>^6^,<i>N</i>^10^,<i>N</i>^13^)bis(perchlorato-\k<i>O</i>)copper(II)
 from synchrotron data
;
_journal_coeditor_code SJ5435
_journal_issue 2
_journal_name_full 'Acta Crystallographica Section E'
_journal_page_first 136
_journal_page_last 138
_journal_paper_doi 10.1107/S2056989014028047
_journal_volume 71
_journal_year 2015
_chemical_formula_iupac '[Cu (Cl O4)2 (C16 H38 N6)]'
_chemical_formula_moiety 'C16 H38 Cl2 Cu N6 O8'
_chemical_formula_sum 'C16 H38 Cl2 Cu N6 O8'
_chemical_formula_weight 576.96
_chemical_name_systematic
<i>trans</i>-(1,8-Dibutyl-1,3,6,8,10,13-hexaazacyclotetradecane-\k^4^<i>N</i>^3^,<i>N</i>^6^,<i>N</i>^10^,<i>N</i>^13^)bis(perchlorato-\k<i>O</i>)copper(II)
_space_group_crystal_system triclinic
_space_group_IT_number 2
_space_group_name_Hall '-P 1'
_space_group_name_H-M_alt 'P -1'
_symmetry_space_group_name_Hall '-P 1'
_symmetry_space_group_name_H-M 'P -1'
_atom_sites_solution_hydrogens geom
_audit_creation_method SHELXL-2014/7
_cell_angle_alpha 92.87(3)
_cell_angle_beta 96.12(3)
_cell_angle_gamma 116.60(3)
_cell_formula_units_Z 1
_cell_length_a 8.2230(16)
_cell_length_b 8.3600(17)
_cell_length_c 10.039(2)
_cell_measurement_reflns_used 16838
_cell_measurement_temperature 100(2)
_cell_measurement_theta_max 33.547
_cell_measurement_theta_min 0.361
_cell_volume 609.8(3)
_computing_cell_refinement
;
<i>HKL3000sm</i> (Otwinowski & Minor, 1997)
;
_computing_data_collection
;
<i>PAL ADSC Quantum-210 ADX</i> (Arvai & Nielsen, 1983)
;
_computing_data_reduction
;
<i>HKL3000sm</i> (Otwinowski & Minor, 1997)
;
_computing_molecular_graphics
;
ORTEP-3 for Windows (Farrugia, 2012)
;
_computing_publication_material
;
publCIF (Westrip, 2010)
;
_computing_structure_refinement
;
SHELXL2014 (Sheldrick, 2008)
;
_computing_structure_solution
;
<i>SHELXT2014</i> (Sheldrick, 2008)
;
_diffrn_ambient_temperature 100(2)
_diffrn_measured_fraction_theta_full 0.943
_diffrn_measured_fraction_theta_max 0.929
_diffrn_measurement_device_type 'ADSC Q210 CCD area-detector'
_diffrn_measurement_method 'omega scans'
_diffrn_radiation_type synchrotron
_diffrn_radiation_wavelength 0.62998
_diffrn_reflns_av_R_equivalents 0.0251
_diffrn_reflns_limit_h_max 11
_diffrn_reflns_limit_h_min -11
_diffrn_reflns_limit_k_max 11
_diffrn_reflns_limit_k_min -11
_diffrn_reflns_limit_l_max 13
_diffrn_reflns_limit_l_min -13
_diffrn_reflns_number 6292
_diffrn_reflns_theta_full 22.209
_diffrn_reflns_theta_max 25.999
_diffrn_reflns_theta_min 1.819
_exptl_absorpt_coefficient_mu 0.838
_exptl_absorpt_correction_T_max 0.975
_exptl_absorpt_correction_T_min 0.921
_exptl_absorpt_correction_type empirical
_exptl_absorpt_process_details
;
(<i>HKL3000sm</i> SCALEPACK; Otwinowski & Minor, 1997)
;
_exptl_crystal_colour purple
_exptl_crystal_density_diffrn 1.571
_exptl_crystal_density_method 'not measured'
_exptl_crystal_description plate
_exptl_crystal_F_000 303
_exptl_crystal_size_max 0.100
_exptl_crystal_size_mid 0.100
_exptl_crystal_size_min 0.030
_refine_diff_density_max 0.286
_refine_diff_density_min -0.861
_refine_ls_extinction_method none
_refine_ls_goodness_of_fit_ref 1.021
_refine_ls_hydrogen_treatment constr
_refine_ls_matrix_type full
_refine_ls_number_parameters 152
_refine_ls_number_reflns 3195
_refine_ls_number_restraints 0
_refine_ls_restrained_S_all 1.021
_refine_ls_R_factor_all 0.0476
_refine_ls_R_factor_gt 0.0338
_refine_ls_shift/su_max 0.001
_refine_ls_shift/su_mean 0.000
_refine_ls_structure_factor_coef Fsqd
_refine_ls_weighting_details 'w=1/[\s^2^(Fo^2^)+(0.0574P)^2^] where P=(Fo^2^+2Fc^2^)/3'
_refine_ls_weighting_scheme calc
_refine_ls_wR_factor_gt 0.0861
_refine_ls_wR_factor_ref 0.0910
_reflns_number_gt 2536
_reflns_number_total 3195
_reflns_threshold_expression I>2\s(I)
_cod_data_source_file sj5435sup1.cf
_cod_data_source_block I
_cod_database_code 2240382
_cod_database_fobs_code 2240382
_shelx_space_group_comment
;
The symmetry employed for this shelxl refinement is uniquely defined
by the following loop, which should always be used as a source of
symmetry information in preference to the above space-group names.
They are only intended as comments.
;
_shelx_estimated_absorpt_t_min 0.921
_shelx_estimated_absorpt_t_max 0.975

loop_
_space_group_symop_operation_xyz
'x, y, z'
'-x, -y, -z'

loop_
_atom_site_type_symbol
_atom_site_label
_atom_site_fract_x
_atom_site_fract_y
_atom_site_fract_z
_atom_site_U_iso_or_equiv
_atom_site_adp_type
_atom_site_calc_flag
_atom_site_occupancy
Cu Cu1 0.5000 0.5000 0.5000 0.01063(10) Uani d 1
N N1 0.7678(2) 0.6261(2) 0.57656(16) 0.0119(3) Uani d 1
H H1 0.8221 0.5443 0.5535 0.014 Uiso calc 1
N N2 0.4291(2) 0.3507(2) 0.65492(16) 0.0123(3) Uani d 1
H H2 0.4599 0.2490 0.6389 0.015 Uiso calc 1
N N3 0.7247(2) 0.5222(2) 0.80108(16) 0.0152(3) Uani d 1
C C1 0.8525(2) 0.7860(2) 0.5034(2) 0.0155(4) Uani d 1
H H1A 0.9876 0.8328 0.5156 0.019 Uiso calc 1
H H1B 0.8242 0.8821 0.5385 0.019 Uiso calc 1
C C2 0.8084(3) 0.6731(3) 0.7267(2) 0.0164(4) Uani d 1
H H2A 0.9432 0.7303 0.7541 0.020 Uiso calc 1
H H2B 0.7654 0.7626 0.7508 0.020 Uiso calc 1
C C3 0.5278(3) 0.4466(3) 0.7910(2) 0.0158(4) Uani d 1
H H3A 0.4948 0.5445 0.8119 0.019 Uiso calc 1
H H3B 0.4855 0.3612 0.8594 0.019 Uiso calc 1
C C4 0.2256(2) 0.2705(3) 0.6448(2) 0.0156(4) Uani d 1
H H4A 0.1894 0.3598 0.6819 0.019 Uiso calc 1
H H4B 0.1786 0.1649 0.6964 0.019 Uiso calc 1
C C5 0.8000(3) 0.3919(3) 0.7910(2) 0.0169(4) Uani d 1
H H5A 0.9359 0.4586 0.8041 0.020 Uiso calc 1
H H5B 0.7593 0.3265 0.6992 0.020 Uiso calc 1
C C6 0.7409(3) 0.2567(3) 0.8931(2) 0.0177(4) Uani d 1
H H6A 0.6067 0.1782 0.8721 0.021 Uiso calc 1
H H6B 0.7662 0.3217 0.9840 0.021 Uiso calc 1
C C7 0.8401(3) 0.1406(3) 0.8937(2) 0.0221(4) Uani d 1
H H7A 0.9723 0.2171 0.9266 0.026 Uiso calc 1
H H7B 0.8289 0.0888 0.8003 0.026 Uiso calc 1
C C8 0.7636(3) -0.0116(3) 0.9822(2) 0.0215(4) Uani d 1
H H8A 0.7749 0.0390 1.0749 0.032 Uiso calc 1
H H8B 0.8328 -0.0812 0.9806 0.032 Uiso calc 1
H H8C 0.6338 -0.0904 0.9481 0.032 Uiso calc 1
Cl Cl1 0.32457(6) 0.78356(6) 0.65025(4) 0.01406(11) Uani d 1
O O1 0.1610(2) 0.6610(2) 0.56090(18) 0.0282(4) Uani d 1
O O2 0.48300(19) 0.77847(19) 0.60352(16) 0.0221(3) Uani d 1
O O3 0.3102(3) 0.7249(2) 0.78200(16) 0.0319(4) Uani d 1
O O4 0.3413(2) 0.96148(19) 0.65392(18) 0.0285(4) Uani d 1

loop_
_atom_site_aniso_label
_atom_site_aniso_U_11
_atom_site_aniso_U_22
_atom_site_aniso_U_33
_atom_site_aniso_U_12
_atom_site_aniso_U_13
_atom_site_aniso_U_23
Cu1 0.00685(15) 0.00798(15) 0.01599(17) 0.00179(11) 0.00383(11) 0.00327(12)
N1 0.0092(7) 0.0080(6) 0.0180(8) 0.0032(5) 0.0030(5) 0.0031(6)
N2 0.0091(6) 0.0114(7) 0.0184(8) 0.0053(5) 0.0054(6) 0.0044(6)
N3 0.0152(7) 0.0159(8) 0.0170(8) 0.0091(6) 0.0028(6) 0.0022(6)
C1 0.0082(8) 0.0091(8) 0.0275(10) 0.0015(6) 0.0051(7) 0.0069(7)
C2 0.0143(8) 0.0125(8) 0.0208(10) 0.0052(7) 0.0009(7) 0.0000(7)
C3 0.0156(9) 0.0176(9) 0.0176(9) 0.0100(7) 0.0050(7) 0.0034(8)
C4 0.0094(8) 0.0141(8) 0.0253(10) 0.0047(7) 0.0096(7) 0.0101(8)
C5 0.0148(8) 0.0199(9) 0.0202(9) 0.0112(7) 0.0039(7) 0.0046(8)
C6 0.0197(9) 0.0191(9) 0.0194(10) 0.0124(8) 0.0057(7) 0.0059(8)
C7 0.0186(9) 0.0242(10) 0.0295(11) 0.0133(8) 0.0081(8) 0.0100(9)
C8 0.0242(10) 0.0202(10) 0.0244(11) 0.0133(8) 0.0050(8) 0.0054(8)
Cl1 0.0128(2) 0.0121(2) 0.0198(2) 0.00762(17) 0.00396(16) 0.00067(18)
O1 0.0152(7) 0.0258(8) 0.0420(10) 0.0115(6) -0.0050(6) -0.0127(7)
O2 0.0132(6) 0.0216(7) 0.0332(8) 0.0088(6) 0.0086(6) -0.0005(6)
O3 0.0450(10) 0.0412(10) 0.0225(8) 0.0280(8) 0.0144(7) 0.0124(8)
O4 0.0297(8) 0.0123(7) 0.0490(11) 0.0132(6) 0.0101(7) 0.0047(7)

loop_
_atom_type_symbol
_atom_type_description
_atom_type_scat_dispersion_real
_atom_type_scat_dispersion_imag
_atom_type_scat_source
C C 0.0020 0.0010 'International Tables Vol C Tables 4.2.6.8 and 6.1.1.4'
H H 0.0000 0.0000 'International Tables Vol C Tables 4.2.6.8 and 6.1.1.4'
N N 0.0050 0.0020 'International Tables Vol C Tables 4.2.6.8 and 6.1.1.4'
O O 0.0090 0.0050 'International Tables Vol C Tables 4.2.6.8 and 6.1.1.4'
Cl Cl 0.1230 0.1260 'International Tables Vol C Tables 4.2.6.8 and 6.1.1.4'
Cu Cu 0.3550 1.0370 'International Tables Vol C Tables 4.2.6.8 and 6.1.1.4'

loop_
_geom_angle_atom_site_label_1
_geom_angle_atom_site_label_2
_geom_angle_atom_site_label_3
_geom_angle_site_symmetry_1
_geom_angle_site_symmetry_3
_geom_angle
N1 Cu1 N1 . 2_666 180.00(9)
N1 Cu1 N2 . 2_666 86.45(7)
N1 Cu1 N2 2_666 2_666 93.55(7)
N1 Cu1 N2 . . 93.55(7)
N1 Cu1 N2 2_666 . 86.45(7)
N2 Cu1 N2 2_666 . 180.0
C1 N1 C2 . . 112.37(15)
C1 N1 Cu1 . . 106.33(11)
C2 N1 Cu1 . . 115.28(12)
C1 N1 H1 . . 107.5
C2 N1 H1 . . 107.5
Cu1 N1 H1 . . 107.5
C4 N2 C3 . . 113.49(15)
C4 N2 Cu1 . . 106.73(11)
C3 N2 Cu1 . . 115.29(12)
C4 N2 H2 . . 107.0
C3 N2 H2 . . 107.0
Cu1 N2 H2 . . 107.0
C2 N3 C3 . . 114.81(15)
C2 N3 C5 . . 114.08(15)
C3 N3 C5 . . 116.15(16)
N1 C1 C4 . 2_666 107.87(15)
N1 C1 H1A . . 110.1
C4 C1 H1A 2_666 . 110.1
N1 C1 H1B . . 110.1
C4 C1 H1B 2_666 . 110.1
H1A C1 H1B . . 108.4
N3 C2 N1 . . 114.03(15)
N3 C2 H2A . . 108.7
N1 C2 H2A . . 108.7
N3 C2 H2B . . 108.7
N1 C2 H2B . . 108.7
H2A C2 H2B . . 107.6
N3 C3 N2 . . 113.39(15)
N3 C3 H3A . . 108.9
N2 C3 H3A . . 108.9
N3 C3 H3B . . 108.9
N2 C3 H3B . . 108.9
H3A C3 H3B . . 107.7
N2 C4 C1 . 2_666 107.28(15)
N2 C4 H4A . . 110.3
C1 C4 H4A 2_666 . 110.3
N2 C4 H4B . . 110.3
C1 C4 H4B 2_666 . 110.3
H4A C4 H4B . . 108.5
N3 C5 C6 . . 113.14(15)
N3 C5 H5A . . 109.0
C6 C5 H5A . . 109.0
N3 C5 H5B . . 109.0
C6 C5 H5B . . 109.0
H5A C5 H5B . . 107.8
C5 C6 C7 . . 112.19(16)
C5 C6 H6A . . 109.2
C7 C6 H6A . . 109.2
C5 C6 H6B . . 109.2
C7 C6 H6B . . 109.2
H6A C6 H6B . . 107.9
C6 C7 C8 . . 112.45(16)
C6 C7 H7A . . 109.1
C8 C7 H7A . . 109.1
C6 C7 H7B . . 109.1
C8 C7 H7B . . 109.1
H7A C7 H7B . . 107.8
C7 C8 H8A . . 109.5
C7 C8 H8B . . 109.5
H8A C8 H8B . . 109.5
C7 C8 H8C . . 109.5
H8A C8 H8C . . 109.5
H8B C8 H8C . . 109.5
O4 Cl1 O3 . . 110.11(11)
O4 Cl1 O1 . . 109.74(10)
O3 Cl1 O1 . . 108.36(11)
O4 Cl1 O2 . . 110.65(10)
O3 Cl1 O2 . . 108.82(10)
O1 Cl1 O2 . . 109.12(9)

loop_
_geom_bond_atom_site_label_1
_geom_bond_atom_site_label_2
_geom_bond_site_symmetry_2
_geom_bond_distance
Cu1 N1 . 2.0073(17)
Cu1 N1 2_666 2.0073(17)
Cu1 N2 2_666 2.0131(17)
Cu1 N2 . 2.0131(17)
N1 C1 . 1.478(2)
N1 C2 . 1.501(3)
N1 H1 . 1.0000
N2 C4 . 1.487(2)
N2 C3 . 1.496(3)
N2 H2 . 1.0000
N3 C2 . 1.432(2)
N3 C3 . 1.440(2)
N3 C5 . 1.478(2)
C1 C4 2_666 1.518(3)
C1 H1A . 0.9900
C1 H1B . 0.9900
C2 H2A . 0.9900
C2 H2B . 0.9900
C3 H3A . 0.9900
C3 H3B . 0.9900
C4 C1 2_666 1.518(3)
C4 H4A . 0.9900
C4 H4B . 0.9900
C5 C6 . 1.515(3)
C5 H5A . 0.9900
C5 H5B . 0.9900
C6 C7 . 1.522(3)
C6 H6A . 0.9900
C6 H6B . 0.9900
C7 C8 . 1.523(3)
C7 H7A . 0.9900
C7 H7B . 0.9900
C8 H8A . 0.9800
C8 H8B . 0.9800
C8 H8C . 0.9800
Cl1 O4 . 1.4293(15)
Cl1 O3 . 1.4318(17)
Cl1 O1 . 1.4420(17)
Cl1 O2 . 1.4481(14)

loop_
_geom_hbond_atom_site_label_D
_geom_hbond_atom_site_label_H
_geom_hbond_atom_site_label_A
_geom_hbond_site_symmetry_A
_geom_hbond_distance_DH
_geom_hbond_distance_HA
_geom_hbond_distance_DA
_geom_hbond_angle_DHA
N1 H1 O1 1_655 1.00 2.50 3.136(2) 121.3
N2 H2 O4 1_545 1.00 2.17 3.000(2) 139.0
C1 H1A O1 1_655 0.99 2.46 3.160(2) 127.1
N1 H1 O1 2_666 1.00 2.08 3.018(2) 154.9
C6 H6B O3 2_667 0.99 2.50 3.338(3) 142.1

loop_
_geom_torsion_atom_site_label_1
_geom_torsion_atom_site_label_2
_geom_torsion_atom_site_label_3
_geom_torsion_atom_site_label_4
_geom_torsion_site_symmetry_4
_geom_torsion
C2 N1 C1 C4 2_666 -169.53(14)
Cu1 N1 C1 C4 2_666 -42.53(15)
C3 N3 C2 N1 . -69.8(2)
C5 N3 C2 N1 . 67.8(2)
C1 N1 C2 N3 . 178.48(14)
Cu1 N1 C2 N3 . 56.43(18)
C2 N3 C3 N2 . 70.2(2)
C5 N3 C3 N2 . -66.5(2)
C4 N2 C3 N3 . 179.24(14)
Cu1 N2 C3 N3 . -57.23(18)
C3 N2 C4 C1 2_666 168.24(15)
Cu1 N2 C4 C1 2_666 40.14(16)
C2 N3 C5 C6 . 167.34(16)
C3 N3 C5 C6 . -55.6(2)
N3 C5 C6 C7 . -172.24(17)
C5 C6 C7 C8 . -172.38(18)
